data_7014994
loop_
_publ_author_name
'Liang, Jingjing'
'Chen, Jiangfang'
'Zhao, Jing'
'Pan, Yingli'
'Zhang, Yong'
'Jia, Dingxian'

_publ_section_title
;
 Effects of lanthanide metal size and amino ligand denticity on the
 solvothermal systems Ln/Sn/Se/en and Ln/Sn/Se/dien (Ln = lanthanide)
;
_journal_issue 11
_journal_name_full 'Dalton Transactions'
_journal_page_first 2631
_journal_paper_doi 10.1039/c0dt01424a
_journal_volume 40
_journal_year 2011
_chemical_formula_moiety 'C32 H104 N24 Nd4 Se15 Sn4'
_chemical_formula_sum 'C32 H104 N24 Nd4 Se15 Sn4'
_chemical_formula_weight 3061.51
_chemical_name_systematic
;
?
;
_space_group_IT_number 2
_symmetry_cell_setting triclinic
_symmetry_Int_Tables_number 2
_symmetry_space_group_name_Hall '-P 1'
_symmetry_space_group_name_H-M 'P -1'
_atom_sites_solution_hydrogens geom
_atom_sites_solution_primary direct
_atom_sites_solution_secondary difmap
_audit_creation_method SHELXL-97
_cell_angle_alpha 80.448(6)
_cell_angle_beta 73.991(6)
_cell_angle_gamma 88.552(7)
_cell_formula_units_Z 1
_cell_length_a 10.1844(11)
_cell_length_b 12.9795(17)
_cell_length_c 15.7510(16)
_cell_measurement_reflns_used 9030
_cell_measurement_temperature 223(2)
_cell_measurement_theta_max 25.00
_cell_measurement_theta_min 3.1
_cell_volume 1973.1(4)
_computing_cell_refinement CrystalClear
_computing_data_collection CrystalClear
_computing_data_reduction CrystalStructure
_computing_structure_refinement 'SHELXL-97 (Sheldrick, 1997)'
_computing_structure_solution 'SHELXS-97 (Sheldrick, 1990)'
_diffrn_ambient_temperature 223(2)
_diffrn_detector_area_resol_mean 14.63
_diffrn_measured_fraction_theta_full 0.992
_diffrn_measured_fraction_theta_max 0.992
_diffrn_measurement_device_type 'Rigaku Saturn'
_diffrn_measurement_method \w
_diffrn_radiation_monochromator graphite
_diffrn_radiation_source 'fine-focus sealed tube'
_diffrn_radiation_type MoK\a
_diffrn_radiation_wavelength 0.71073
_diffrn_reflns_av_R_equivalents 0.0602
_diffrn_reflns_av_sigmaI/netI 0.0938
_diffrn_reflns_limit_h_max 12
_diffrn_reflns_limit_h_min -12
_diffrn_reflns_limit_k_max 14
_diffrn_reflns_limit_k_min -15
_diffrn_reflns_limit_l_max 18
_diffrn_reflns_limit_l_min -18
_diffrn_reflns_number 16306
_diffrn_reflns_theta_full 25.00
_diffrn_reflns_theta_max 25.00
_diffrn_reflns_theta_min 3.07
_exptl_absorpt_coefficient_mu 10.784
_exptl_absorpt_correction_T_max 0.2946
_exptl_absorpt_correction_T_min 0.0422
_exptl_absorpt_correction_type multi-scan
_exptl_absorpt_process_details 'Jacobson, R. (1998) Private communication'
_exptl_crystal_colour red
_exptl_crystal_density_diffrn 2.576
_exptl_crystal_density_method 'not measured'
_exptl_crystal_description block
_exptl_crystal_F_000 1414
_exptl_crystal_size_max 0.80
_exptl_crystal_size_mid 0.20
_exptl_crystal_size_min 0.15
_refine_diff_density_max 0.962
_refine_diff_density_min -1.525
_refine_diff_density_rms 0.219
_refine_ls_extinction_method none
_refine_ls_goodness_of_fit_ref 0.916
_refine_ls_hydrogen_treatment constr
_refine_ls_matrix_type full
_refine_ls_number_parameters 359
_refine_ls_number_reflns 6899
_refine_ls_number_restraints 0
_refine_ls_restrained_S_all 0.916
_refine_ls_R_factor_all 0.0525
_refine_ls_R_factor_gt 0.0371
_refine_ls_shift/su_max 0.001
_refine_ls_shift/su_mean 0.000
_refine_ls_structure_factor_coef Fsqd
_refine_ls_weighting_details 'calc w=1/[\s^2^(Fo^2^)+(0.0233P)^2^+0.0000P] where P=(Fo^2^+2Fc^2^)/3'
_refine_ls_weighting_scheme calc
_refine_ls_wR_factor_gt 0.0695
_refine_ls_wR_factor_ref 0.0731
_reflns_number_gt 4932
_reflns_number_total 6899
_reflns_threshold_expression >2sigma(I)
_cod_data_source_file C0DT01424A.TXT
_cod_data_source_block complex_2b
_cod_database_code 7014994

loop_
_symmetry_equiv_pos_as_xyz
'x, y, z'
'-x, -y, -z'

loop_
_atom_site_label
_atom_site_type_symbol
_atom_site_fract_x
_atom_site_fract_y
_atom_site_fract_z
_atom_site_U_iso_or_equiv
_atom_site_adp_type
_atom_site_occupancy
_atom_site_symmetry_multiplicity
_atom_site_calc_flag
_atom_site_refinement_flags
_atom_site_disorder_assembly
_atom_site_disorder_group
Sn1 Sn 1.36530(5) 0.02923(5) 0.09014(4) 0.02383(15) Uani 1 1 d . . .
Sn2 Sn 0.78271(5) 0.40300(5) 0.32787(3) 0.02111(14) Uani 1 1 d . . .
Se1 Se 1.12143(8) -0.00677(8) 0.10159(6) 0.0263(2) Uani 1 1 d . . .
Se2 Se 1.40878(8) 0.12042(8) 0.20416(6) 0.0329(2) Uani 1 1 d . . .
Se3 Se 1.51118(8) -0.13246(8) 0.06806(6) 0.0307(2) Uani 1 1 d . . .
Se4 Se 0.65157(8) 0.24458(7) 0.32719(5) 0.0262(2) Uani 1 1 d . . .
Se5 Se 0.95891(8) 0.43294(7) 0.18120(5) 0.0274(2) Uani 1 1 d . . .
Se6 Se 0.88718(7) 0.36654(7) 0.45685(5) 0.0228(2) Uani 1 1 d . . .
Se7 Se 0.65753(7) 0.57590(7) 0.33611(5) 0.0250(2) Uani 1 1 d . . .
Se8 Se 0.5000 0.5000 0.5000 0.0244(3) Uani 1 2 d S . .
Nd1 Nd 0.91940(4) 0.19256(4) 0.17230(3) 0.02132(12) Uani 1 1 d . . .
Nd2 Nd 0.66680(4) 0.41568(4) 0.62145(3) 0.01974(12) Uani 1 1 d . . .
N1 N 0.7288(7) 0.2867(6) 0.1087(4) 0.0342(19) Uani 1 1 d . . .
H1A H 0.6488 0.2501 0.1349 0.041 Uiso 1 1 calc R . .
H1B H 0.7176 0.3512 0.1247 0.041 Uiso 1 1 calc R . .
N2 N 0.9808(7) 0.2317(6) -0.0049(4) 0.0367(19) Uani 1 1 d . . .
H2 H 0.9558 0.1735 -0.0236 0.044 Uiso 1 1 calc R . .
N3 N 1.1669(7) 0.2718(6) 0.0939(5) 0.041(2) Uani 1 1 d . . .
H3A H 1.1834 0.3214 0.1246 0.049 Uiso 1 1 calc R . .
H3B H 1.2283 0.2203 0.0978 0.049 Uiso 1 1 calc R . .
N4 N 0.7682(6) 0.0493(6) 0.1432(5) 0.0310(18) Uani 1 1 d . . .
H4A H 0.6828 0.0748 0.1482 0.037 Uiso 1 1 calc R . .
H4B H 0.8031 0.0386 0.0857 0.037 Uiso 1 1 calc R . .
N5 N 0.8717(6) 0.0243(6) 0.2923(4) 0.0275(17) Uani 1 1 d . . .
H5 H 0.9439 -0.0174 0.2716 0.033 Uiso 1 1 calc R . .
N6 N 1.0424(6) 0.1825(6) 0.2992(4) 0.0318(19) Uani 1 1 d . . .
H6A H 1.1339 0.1881 0.2725 0.038 Uiso 1 1 calc R . .
H6B H 1.0186 0.2397 0.3261 0.038 Uiso 1 1 calc R . .
N7 N 0.7879(6) 0.5870(5) 0.5262(4) 0.0238(16) Uani 1 1 d . . .
H7A H 0.8781 0.5835 0.5241 0.029 Uiso 1 1 calc R . .
H7B H 0.7820 0.5901 0.4692 0.029 Uiso 1 1 calc R . .
N8 N 0.6163(6) 0.5820(6) 0.7015(4) 0.0248(17) Uani 1 1 d . . .
H8 H 0.5327 0.6049 0.6952 0.030 Uiso 1 1 calc R . .
N9 N 0.5647(7) 0.3730(6) 0.7991(4) 0.041(2) Uani 1 1 d . . .
H9A H 0.4981 0.3228 0.8127 0.049 Uiso 1 1 calc R . .
H9B H 0.6321 0.3467 0.8237 0.049 Uiso 1 1 calc R . .
N10 N 0.8892(6) 0.4243(6) 0.6769(4) 0.0320(19) Uani 1 1 d . . .
H10A H 0.9586 0.4537 0.6296 0.038 Uiso 1 1 calc R . .
H10B H 0.8732 0.4674 0.7185 0.038 Uiso 1 1 calc R . .
N11 N 0.7629(6) 0.2309(6) 0.6760(4) 0.0303(18) Uani 1 1 d . . .
H11 H 0.7169 0.2132 0.7357 0.036 Uiso 1 1 calc R . .
N12 N 0.5597(6) 0.2498(6) 0.5829(4) 0.0284(18) Uani 1 1 d . . .
H12A H 0.4673 0.2557 0.5980 0.034 Uiso 1 1 calc R . .
H12B H 0.5887 0.2518 0.5225 0.034 Uiso 1 1 calc R . .
C1 C 0.7550(10) 0.2988(10) 0.0099(7) 0.059(3) Uani 1 1 d . . .
H1C H 0.7255 0.2351 -0.0061 0.071 Uiso 1 1 calc R . .
H1D H 0.7025 0.3571 -0.0109 0.071 Uiso 1 1 calc R . .
C2 C 0.9008(10) 0.3187(9) -0.0337(6) 0.053(3) Uani 1 1 d . . .
H2A H 0.9171 0.3282 -0.0988 0.064 Uiso 1 1 calc R . .
H2B H 0.9297 0.3831 -0.0185 0.064 Uiso 1 1 calc R . .
C3 C 1.1311(10) 0.2507(9) -0.0474(6) 0.052(3) Uani 1 1 d . . .
H3C H 1.1776 0.1836 -0.0465 0.062 Uiso 1 1 calc R . .
H3D H 1.1463 0.2836 -0.1100 0.062 Uiso 1 1 calc R . .
C4 C 1.1903(9) 0.3186(8) 0.0000(6) 0.049(3) Uani 1 1 d . . .
H4C H 1.2887 0.3283 -0.0284 0.058 Uiso 1 1 calc R . .
H4D H 1.1483 0.3874 -0.0041 0.058 Uiso 1 1 calc R . .
C5 C 0.7557(8) -0.0530(8) 0.2028(6) 0.038(2) Uani 1 1 d . . .
H5A H 0.8334 -0.0961 0.1794 0.045 Uiso 1 1 calc R . .
H5B H 0.6719 -0.0894 0.2040 0.045 Uiso 1 1 calc R . .
C6 C 0.7521(8) -0.0388(8) 0.2963(6) 0.038(2) Uani 1 1 d . . .
H6C H 0.6682 -0.0038 0.3230 0.045 Uiso 1 1 calc R . .
H6D H 0.7533 -0.1071 0.3336 0.045 Uiso 1 1 calc R . .
C7 C 0.8843(8) 0.0369(8) 0.3810(5) 0.038(2) Uani 1 1 d . . .
H7C H 0.8788 -0.0317 0.4189 0.045 Uiso 1 1 calc R . .
H7D H 0.8092 0.0789 0.4100 0.045 Uiso 1 1 calc R . .
C8 C 1.0179(8) 0.0895(8) 0.3706(6) 0.039(3) Uani 1 1 d . . .
H8A H 1.0183 0.1108 0.4274 0.047 Uiso 1 1 calc R . .
H8B H 1.0919 0.0401 0.3558 0.047 Uiso 1 1 calc R . .
C9 C 0.7347(8) 0.6857(7) 0.5575(5) 0.032(2) Uani 1 1 d . . .
H9C H 0.8003 0.7434 0.5282 0.038 Uiso 1 1 calc R . .
H9D H 0.6482 0.7028 0.5432 0.038 Uiso 1 1 calc R . .
C10 C 0.7138(7) 0.6695(7) 0.6554(5) 0.029(2) Uani 1 1 d . . .
H10C H 0.6789 0.7336 0.6782 0.035 Uiso 1 1 calc R . .
H10D H 0.8016 0.6548 0.6687 0.035 Uiso 1 1 calc R . .
C11 C 0.5990(8) 0.5588(8) 0.7992(5) 0.036(2) Uani 1 1 d . . .
H11A H 0.5596 0.6190 0.8266 0.043 Uiso 1 1 calc R . .
H11B H 0.6883 0.5458 0.8106 0.043 Uiso 1 1 calc R . .
C12 C 0.5071(9) 0.4648(9) 0.8400(6) 0.043(3) Uani 1 1 d . . .
H12C H 0.4964 0.4499 0.9046 0.051 Uiso 1 1 calc R . .
H12D H 0.4167 0.4790 0.8307 0.051 Uiso 1 1 calc R . .
C13 C 0.9355(10) 0.3223(9) 0.7164(7) 0.051(3) Uani 1 1 d . . .
H13A H 1.0336 0.3273 0.7104 0.061 Uiso 1 1 calc R . .
H13B H 0.8878 0.3070 0.7805 0.061 Uiso 1 1 calc R . .
C14 C 0.9095(9) 0.2367(9) 0.6728(7) 0.052(3) Uani 1 1 d . . .
H14A H 0.9358 0.1704 0.7031 0.062 Uiso 1 1 calc R . .
H14B H 0.9651 0.2477 0.6103 0.062 Uiso 1 1 calc R . .
C15 C 0.7340(9) 0.1460(8) 0.6334(7) 0.050(3) Uani 1 1 d . . .
H15A H 0.7491 0.0791 0.6682 0.060 Uiso 1 1 calc R . .
H15B H 0.7975 0.1515 0.5733 0.060 Uiso 1 1 calc R . .
C16 C 0.5920(9) 0.1479(8) 0.6263(7) 0.043(3) Uani 1 1 d . . .
H16A H 0.5797 0.0943 0.5918 0.052 Uiso 1 1 calc R . .
H16B H 0.5286 0.1312 0.6864 0.052 Uiso 1 1 calc R . .

loop_
_atom_site_aniso_label
_atom_site_aniso_U_11
_atom_site_aniso_U_22
_atom_site_aniso_U_33
_atom_site_aniso_U_23
_atom_site_aniso_U_13
_atom_site_aniso_U_12
Sn1 0.0192(3) 0.0255(4) 0.0270(3) -0.0118(3) -0.0023(2) 0.0000(3)
Sn2 0.0169(3) 0.0257(4) 0.0216(3) -0.0093(3) -0.0038(2) 0.0026(2)
Se1 0.0207(4) 0.0221(7) 0.0279(5) -0.0049(5) -0.0018(4) -0.0028(4)
Se2 0.0269(4) 0.0407(7) 0.0354(5) -0.0220(5) -0.0067(4) 0.0023(4)
Se3 0.0300(5) 0.0248(6) 0.0322(5) -0.0042(4) -0.0007(4) 0.0026(4)
Se4 0.0210(4) 0.0260(6) 0.0324(5) -0.0108(4) -0.0050(4) 0.0004(4)
Se5 0.0287(4) 0.0244(6) 0.0251(4) -0.0085(4) 0.0020(4) -0.0002(4)
Se6 0.0178(4) 0.0290(6) 0.0229(4) -0.0085(4) -0.0056(3) 0.0029(4)
Se7 0.0193(4) 0.0259(6) 0.0290(4) -0.0082(4) -0.0034(3) 0.0040(4)
Se8 0.0184(5) 0.0253(8) 0.0324(6) -0.0078(6) -0.0102(5) 0.0032(5)
Nd1 0.0205(2) 0.0218(3) 0.0220(2) -0.0062(2) -0.00478(18) -0.00103(19)
Nd2 0.0186(2) 0.0187(3) 0.0219(2) -0.0052(2) -0.00468(18) 0.00107(19)
N1 0.047(4) 0.027(5) 0.034(4) -0.006(4) -0.019(4) -0.001(4)
N2 0.053(5) 0.028(5) 0.026(4) -0.008(4) -0.003(4) 0.004(4)
N3 0.029(4) 0.027(5) 0.071(6) -0.026(5) -0.009(4) 0.003(4)
N4 0.022(4) 0.033(5) 0.037(4) -0.004(4) -0.006(3) -0.009(3)
N5 0.029(4) 0.027(5) 0.027(4) -0.010(3) -0.007(3) 0.004(3)
N6 0.019(3) 0.042(6) 0.038(4) -0.018(4) -0.007(3) 0.004(3)
N7 0.022(3) 0.019(4) 0.031(4) -0.006(3) -0.008(3) -0.001(3)
N8 0.019(3) 0.030(5) 0.027(4) -0.007(3) -0.006(3) -0.002(3)
N9 0.053(5) 0.040(6) 0.023(4) 0.001(4) -0.001(4) -0.006(4)
N10 0.025(4) 0.053(6) 0.017(3) -0.012(4) -0.001(3) 0.000(4)
N11 0.032(4) 0.031(5) 0.029(4) -0.006(4) -0.010(3) 0.006(3)
N12 0.019(3) 0.032(5) 0.033(4) -0.007(4) -0.005(3) 0.008(3)
C1 0.059(7) 0.068(10) 0.056(7) 0.005(6) -0.032(6) -0.016(6)
C2 0.073(7) 0.058(9) 0.026(5) 0.003(5) -0.014(5) -0.005(6)
C3 0.066(7) 0.050(8) 0.024(5) -0.019(5) 0.022(5) -0.017(6)
C4 0.043(6) 0.033(7) 0.052(6) 0.000(5) 0.014(5) -0.009(5)
C5 0.026(5) 0.038(7) 0.050(6) -0.028(5) -0.001(4) -0.005(4)
C6 0.035(5) 0.034(7) 0.040(5) -0.007(5) -0.001(4) -0.016(4)
C7 0.038(5) 0.046(7) 0.029(5) 0.001(5) -0.013(4) -0.005(5)
C8 0.040(5) 0.053(8) 0.031(5) -0.012(5) -0.018(4) 0.006(5)
C9 0.030(5) 0.031(6) 0.028(5) -0.003(4) 0.002(4) -0.005(4)
C10 0.020(4) 0.021(6) 0.045(5) -0.013(4) -0.002(4) -0.001(4)
C11 0.035(5) 0.047(7) 0.028(5) -0.017(5) -0.005(4) 0.000(5)
C12 0.045(5) 0.062(8) 0.019(5) -0.012(5) -0.003(4) 0.010(5)
C13 0.056(6) 0.056(8) 0.050(6) -0.011(6) -0.031(5) 0.019(6)
C14 0.047(6) 0.060(9) 0.051(6) 0.000(6) -0.026(5) 0.021(6)
C15 0.046(6) 0.023(7) 0.078(8) 0.003(6) -0.019(5) 0.001(5)
C16 0.040(5) 0.032(7) 0.059(6) -0.021(5) -0.010(5) -0.005(5)

loop_
_atom_type_symbol
_atom_type_description
_atom_type_scat_dispersion_real
_atom_type_scat_dispersion_imag
_atom_type_scat_source
C C 0.0033 0.0016 'International Tables Vol C Tables 4.2.6.8 and 6.1.1.4'
H H 0.0000 0.0000 'International Tables Vol C Tables 4.2.6.8 and 6.1.1.4'
N N 0.0061 0.0033 'International Tables Vol C Tables 4.2.6.8 and 6.1.1.4'
Se Se -0.0929 2.2259 'International Tables Vol C Tables 4.2.6.8 and 6.1.1.4'
Sn Sn -0.6537 1.4246 'International Tables Vol C Tables 4.2.6.8 and 6.1.1.4'
Nd Nd -0.1943 3.0179 'International Tables Vol C Tables 4.2.6.8 and 6.1.1.4'

loop_
_geom_angle_atom_site_label_1
_geom_angle_atom_site_label_2
_geom_angle_atom_site_label_3
_geom_angle
_geom_angle_site_symmetry_1
_geom_angle_site_symmetry_3
_geom_angle_publ_flag
Se2 Sn1 Se1 116.50(3) . . ?
Se2 Sn1 Se3 112.86(4) . . ?
Se1 Sn1 Se3 111.97(4) . . ?
Se2 Sn1 Se3 108.69(4) . 2_855 ?
Se1 Sn1 Se3 110.65(3) . 2_855 ?
Se3 Sn1 Se3 93.81(3) . 2_855 ?
Se5 Sn2 Se4 105.47(3) . . ?
Se5 Sn2 Se6 112.00(3) . . ?
Se4 Sn2 Se6 108.22(4) . . ?
Se5 Sn2 Se7 104.62(4) . . ?
Se4 Sn2 Se7 118.35(3) . . ?
Se6 Sn2 Se7 108.19(3) . . ?
Sn1 Se1 Nd1 111.37(4) . . ?
Sn1 Se3 Sn1 86.19(3) . 2_855 ?
Sn2 Se4 Nd1 85.58(3) . . ?
Sn2 Se5 Nd1 87.23(3) . . ?
Sn2 Se6 Nd2 106.05(3) . . ?
Sn2 Se7 Se8 90.72(3) . . ?
Sn2 Se7 Nd2 121.43(4) . 2_666 ?
Se8 Se7 Nd2 59.834(18) . 2_666 ?
Se7 Se8 Se7 180.0 2_666 . ?
Se7 Se8 Nd2 68.702(19) 2_666 . ?
Se7 Se8 Nd2 111.298(19) . . ?
Se7 Se8 Nd2 111.298(19) 2_666 2_666 ?
Se7 Se8 Nd2 68.702(19) . 2_666 ?
Nd2 Se8 Nd2 180.0 . 2_666 ?
N5 Nd1 N1 122.6(2) . . ?
N5 Nd1 N4 64.8(2) . . ?
N1 Nd1 N4 72.0(2) . . ?
N5 Nd1 N6 63.8(2) . . ?
N1 Nd1 N6 144.1(2) . . ?
N4 Nd1 N6 128.5(2) . . ?
N5 Nd1 N3 122.8(2) . . ?
N1 Nd1 N3 114.3(2) . . ?
N4 Nd1 N3 135.1(2) . . ?
N6 Nd1 N3 73.9(2) . . ?
N5 Nd1 N2 134.9(2) . . ?
N1 Nd1 N2 65.5(2) . . ?
N4 Nd1 N2 79.6(2) . . ?
N6 Nd1 N2 139.0(2) . . ?
N3 Nd1 N2 65.8(2) . . ?
N5 Nd1 Se5 133.35(14) . . ?
N1 Nd1 Se5 75.58(17) . . ?
N4 Nd1 Se5 147.24(15) . . ?
N6 Nd1 Se5 77.72(17) . . ?
N3 Nd1 Se5 64.55(17) . . ?
N2 Nd1 Se5 91.50(18) . . ?
N5 Nd1 Se4 75.07(14) . . ?
N1 Nd1 Se4 66.54(15) . . ?
N4 Nd1 Se4 87.08(15) . . ?
N6 Nd1 Se4 83.88(14) . . ?
N3 Nd1 Se4 137.41(16) . . ?
N2 Nd1 Se4 132.02(15) . . ?
Se5 Nd1 Se4 75.59(2) . . ?
N5 Nd1 Se1 68.26(14) . . ?
N1 Nd1 Se1 129.19(15) . . ?
N4 Nd1 Se1 70.95(15) . . ?
N6 Nd1 Se1 86.68(15) . . ?
N3 Nd1 Se1 72.77(17) . . ?
N2 Nd1 Se1 74.59(16) . . ?
Se5 Nd1 Se1 137.08(3) . . ?
Se4 Nd1 Se1 142.55(3) . . ?
N7 Nd2 N8 65.2(2) . . ?
N7 Nd2 N10 77.3(2) . . ?
N8 Nd2 N10 79.3(2) . . ?
N7 Nd2 N11 132.1(2) . . ?
N8 Nd2 N11 129.5(2) . . ?
N10 Nd2 N11 64.9(2) . . ?
N7 Nd2 N12 133.9(2) . . ?
N8 Nd2 N12 145.92(18) . . ?
N10 Nd2 N12 127.8(2) . . ?
N11 Nd2 N12 64.2(2) . . ?
N7 Nd2 N9 127.7(2) . . ?
N8 Nd2 N9 65.3(2) . . ?
N10 Nd2 N9 78.1(2) . . ?
N11 Nd2 N9 73.0(2) . . ?
N12 Nd2 N9 97.4(2) . . ?
N7 Nd2 Se8 73.17(13) . . ?
N8 Nd2 Se8 90.43(13) . . ?
N10 Nd2 Se8 150.33(16) . . ?
N11 Nd2 Se8 137.38(15) . . ?
N12 Nd2 Se8 74.15(14) . . ?
N9 Nd2 Se8 122.79(16) . . ?
N7 Nd2 Se6 69.90(14) . . ?
N8 Nd2 Se6 133.39(14) . . ?
N10 Nd2 Se6 79.41(14) . . ?
N11 Nd2 Se6 75.00(14) . . ?
N12 Nd2 Se6 77.37(13) . . ?
N9 Nd2 Se6 146.44(17) . . ?
Se8 Nd2 Se6 88.105(19) . . ?
N7 Nd2 Se7 112.80(13) . 2_666 ?
N8 Nd2 Se7 78.96(13) . 2_666 ?
N10 Nd2 Se7 148.85(14) . 2_666 ?
N11 Nd2 Se7 114.85(15) . 2_666 ?
N12 Nd2 Se7 67.59(13) . 2_666 ?
N9 Nd2 Se7 72.66(16) . 2_666 ?
Se8 Nd2 Se7 51.464(17) . 2_666 ?
Se6 Nd2 Se7 131.60(2) . 2_666 ?
C1 N1 Nd1 115.2(6) . . ?
C1 N1 H1A 108.5 . . ?
Nd1 N1 H1A 108.5 . . ?
C1 N1 H1B 108.5 . . ?
Nd1 N1 H1B 108.5 . . ?
H1A N1 H1B 107.5 . . ?
C2 N2 C3 111.8(8) . . ?
C2 N2 Nd1 110.0(5) . . ?
C3 N2 Nd1 112.3(5) . . ?
C2 N2 H2 107.5 . . ?
C3 N2 H2 107.5 . . ?
Nd1 N2 H2 107.5 . . ?
C4 N3 Nd1 114.8(5) . . ?
C4 N3 H3A 108.6 . . ?
Nd1 N3 H3A 108.6 . . ?
C4 N3 H3B 108.6 . . ?
Nd1 N3 H3B 108.6 . . ?
H3A N3 H3B 107.5 . . ?
C5 N4 Nd1 116.4(5) . . ?
C5 N4 H4A 108.2 . . ?
Nd1 N4 H4A 108.2 . . ?
C5 N4 H4B 108.2 . . ?
Nd1 N4 H4B 108.2 . . ?
H4A N4 H4B 107.3 . . ?
C6 N5 C7 113.6(6) . . ?
C6 N5 Nd1 115.8(5) . . ?
C7 N5 Nd1 115.3(6) . . ?
C6 N5 H5 103.3 . . ?
C7 N5 H5 103.3 . . ?
Nd1 N5 H5 103.3 . . ?
C8 N6 Nd1 119.0(5) . . ?
C8 N6 H6A 107.6 . . ?
Nd1 N6 H6A 107.6 . . ?
C8 N6 H6B 107.6 . . ?
Nd1 N6 H6B 107.6 . . ?
H6A N6 H6B 107.0 . . ?
C9 N7 Nd2 116.3(5) . . ?
C9 N7 H7A 108.2 . . ?
Nd2 N7 H7A 108.2 . . ?
C9 N7 H7B 108.2 . . ?
Nd2 N7 H7B 108.2 . . ?
H7A N7 H7B 107.4 . . ?
C11 N8 C10 113.2(7) . . ?
C11 N8 Nd2 113.9(5) . . ?
C10 N8 Nd2 112.4(4) . . ?
C11 N8 H8 105.5 . . ?
C10 N8 H8 105.5 . . ?
Nd2 N8 H8 105.5 . . ?
C12 N9 Nd2 113.7(5) . . ?
C12 N9 H9A 108.8 . . ?
Nd2 N9 H9A 108.8 . . ?
C12 N9 H9B 108.8 . . ?
Nd2 N9 H9B 108.8 . . ?
H9A N9 H9B 107.7 . . ?
C13 N10 Nd2 115.6(6) . . ?
C13 N10 H10A 108.4 . . ?
Nd2 N10 H10A 108.4 . . ?
C13 N10 H10B 108.4 . . ?
Nd2 N10 H10B 108.4 . . ?
H10A N10 H10B 107.4 . . ?
C15 N11 C14 111.8(7) . . ?
C15 N11 Nd2 114.8(5) . . ?
C14 N11 Nd2 112.6(6) . . ?
C15 N11 H11 105.6 . . ?
C14 N11 H11 105.6 . . ?
Nd2 N11 H11 105.6 . . ?
C16 N12 Nd2 116.3(5) . . ?
C16 N12 H12A 108.2 . . ?
Nd2 N12 H12A 108.2 . . ?
C16 N12 H12B 108.2 . . ?
Nd2 N12 H12B 108.2 . . ?
H12A N12 H12B 107.4 . . ?
C2 C1 N1 109.9(7) . . ?
C2 C1 H1C 109.7 . . ?
N1 C1 H1C 109.7 . . ?
C2 C1 H1D 109.7 . . ?
N1 C1 H1D 109.7 . . ?
H1C C1 H1D 108.2 . . ?
N2 C2 C1 110.6(9) . . ?
N2 C2 H2A 109.5 . . ?
C1 C2 H2A 109.5 . . ?
N2 C2 H2B 109.5 . . ?
C1 C2 H2B 109.5 . . ?
H2A C2 H2B 108.1 . . ?
C4 C3 N2 111.5(7) . . ?
C4 C3 H3C 109.3 . . ?
N2 C3 H3C 109.3 . . ?
C4 C3 H3D 109.3 . . ?
N2 C3 H3D 109.3 . . ?
H3C C3 H3D 108.0 . . ?
N3 C4 C3 110.3(8) . . ?
N3 C4 H4C 109.6 . . ?
C3 C4 H4C 109.6 . . ?
N3 C4 H4D 109.6 . . ?
C3 C4 H4D 109.6 . . ?
H4C C4 H4D 108.1 . . ?
N4 C5 C6 110.6(8) . . ?
N4 C5 H5A 109.5 . . ?
C6 C5 H5A 109.5 . . ?
N4 C5 H5B 109.5 . . ?
C6 C5 H5B 109.5 . . ?
H5A C5 H5B 108.1 . . ?
N5 C6 C5 108.8(7) . . ?
N5 C6 H6C 109.9 . . ?
C5 C6 H6C 109.9 . . ?
N5 C6 H6D 109.9 . . ?
C5 C6 H6D 109.9 . . ?
H6C C6 H6D 108.3 . . ?
N5 C7 C8 109.6(7) . . ?
N5 C7 H7C 109.8 . . ?
C8 C7 H7C 109.8 . . ?
N5 C7 H7D 109.8 . . ?
C8 C7 H7D 109.8 . . ?
H7C C7 H7D 108.2 . . ?
N6 C8 C7 111.2(6) . . ?
N6 C8 H8A 109.4 . . ?
C7 C8 H8A 109.4 . . ?
N6 C8 H8B 109.4 . . ?
C7 C8 H8B 109.4 . . ?
H8A C8 H8B 108.0 . . ?
C10 C9 N7 107.4(7) . . ?
C10 C9 H9C 110.2 . . ?
N7 C9 H9C 110.2 . . ?
C10 C9 H9D 110.2 . . ?
N7 C9 H9D 110.2 . . ?
H9C C9 H9D 108.5 . . ?
C9 C10 N8 111.5(7) . . ?
C9 C10 H10C 109.3 . . ?
N8 C10 H10C 109.3 . . ?
C9 C10 H10D 109.3 . . ?
N8 C10 H10D 109.3 . . ?
H10C C10 H10D 108.0 . . ?
N8 C11 C12 110.1(7) . . ?
N8 C11 H11A 109.6 . . ?
C12 C11 H11A 109.6 . . ?
N8 C11 H11B 109.6 . . ?
C12 C11 H11B 109.6 . . ?
H11A C11 H11B 108.2 . . ?
N9 C12 C11 110.4(7) . . ?
N9 C12 H12C 109.6 . . ?
C11 C12 H12C 109.6 . . ?
N9 C12 H12D 109.6 . . ?
C11 C12 H12D 109.6 . . ?
H12C C12 H12D 108.1 . . ?
C14 C13 N10 111.9(7) . . ?
C14 C13 H13A 109.2 . . ?
N10 C13 H13A 109.2 . . ?
C14 C13 H13B 109.2 . . ?
N10 C13 H13B 109.2 . . ?
H13A C13 H13B 107.9 . . ?
C13 C14 N11 110.6(8) . . ?
C13 C14 H14A 109.5 . . ?
N11 C14 H14A 109.5 . . ?
C13 C14 H14B 109.5 . . ?
N11 C14 H14B 109.5 . . ?
H14A C14 H14B 108.1 . . ?
N11 C15 C16 112.0(8) . . ?
N11 C15 H15A 109.2 . . ?
C16 C15 H15A 109.2 . . ?
N11 C15 H15B 109.2 . . ?
C16 C15 H15B 109.2 . . ?
H15A C15 H15B 107.9 . . ?
N12 C16 C15 111.5(8) . . ?
N12 C16 H16A 109.3 . . ?
C15 C16 H16A 109.3 . . ?
N12 C16 H16B 109.3 . . ?
C15 C16 H16B 109.3 . . ?
H16A C16 H16B 108.0 . . ?

loop_
_geom_bond_atom_site_label_1
_geom_bond_atom_site_label_2
_geom_bond_distance
_geom_bond_site_symmetry_2
_geom_bond_publ_flag
Sn1 Se2 2.4481(10) . ?
Sn1 Se1 2.4906(10) . ?
Sn1 Se3 2.5559(11) . ?
Sn1 Se3 2.6143(11) 2_855 ?
Sn2 Se5 2.4817(10) . ?
Sn2 Se4 2.4831(11) . ?
Sn2 Se6 2.5162(9) . ?
Sn2 Se7 2.5572(10) . ?
Se1 Nd1 3.4046(11) . ?
Se3 Sn1 2.6143(11) 2_855 ?
Se4 Nd1 3.2605(9) . ?
Se5 Nd1 3.1867(11) . ?
Se6 Nd2 3.0712(9) . ?
Se7 Se8 2.6758(9) . ?
Se7 Nd2 3.1871(9) 2_666 ?
Se8 Se7 2.6758(9) 2_666 ?
Se8 Nd2 2.9575(5) . ?
Se8 Nd2 2.9575(5) 2_666 ?
Nd1 N5 2.599(7) . ?
Nd1 N1 2.610(6) . ?
Nd1 N4 2.618(7) . ?
Nd1 N6 2.620(6) . ?
Nd1 N3 2.632(7) . ?
Nd1 N2 2.651(6) . ?
Nd2 N7 2.594(7) . ?
Nd2 N8 2.646(7) . ?
Nd2 N10 2.654(6) . ?
Nd2 N11 2.666(7) . ?
Nd2 N12 2.667(7) . ?
Nd2 N9 2.670(6) . ?
Nd2 Se7 3.1871(9) 2_666 ?
N1 C1 1.486(11) . ?
N1 H1A 0.9100 . ?
N1 H1B 0.9100 . ?
N2 C2 1.460(12) . ?
N2 C3 1.500(11) . ?
N2 H2 0.9200 . ?
N3 C4 1.459(11) . ?
N3 H3A 0.9100 . ?
N3 H3B 0.9100 . ?
N4 C5 1.479(11) . ?
N4 H4A 0.9100 . ?
N4 H4B 0.9100 . ?
N5 C6 1.466(10) . ?
N5 C7 1.473(9) . ?
N5 H5 0.9200 . ?
N6 C8 1.481(11) . ?
N6 H6A 0.9100 . ?
N6 H6B 0.9100 . ?
N7 C9 1.485(10) . ?
N7 H7A 0.9100 . ?
N7 H7B 0.9100 . ?
N8 C11 1.479(9) . ?
N8 C10 1.480(10) . ?
N8 H8 0.9200 . ?
N9 C12 1.479(12) . ?
N9 H9A 0.9100 . ?
N9 H9B 0.9100 . ?
N10 C13 1.490(12) . ?
N10 H10A 0.9100 . ?
N10 H10B 0.9100 . ?
N11 C15 1.457(12) . ?
N11 C14 1.483(10) . ?
N11 H11 0.9200 . ?
N12 C16 1.459(11) . ?
N12 H12A 0.9100 . ?
N12 H12B 0.9100 . ?
C1 C2 1.463(13) . ?
C1 H1C 0.9800 . ?
C1 H1D 0.9800 . ?
C2 H2A 0.9800 . ?
C2 H2B 0.9800 . ?
C3 C4 1.481(13) . ?
C3 H3C 0.9800 . ?
C3 H3D 0.9800 . ?
C4 H4C 0.9800 . ?
C4 H4D 0.9800 . ?
C5 C6 1.506(11) . ?
C5 H5A 0.9800 . ?
C5 H5B 0.9800 . ?
C6 H6C 0.9800 . ?
C6 H6D 0.9800 . ?
C7 C8 1.494(12) . ?
C7 H7C 0.9800 . ?
C7 H7D 0.9800 . ?
C8 H8A 0.9800 . ?
C8 H8B 0.9800 . ?
C9 C10 1.477(10) . ?
C9 H9C 0.9800 . ?
C9 H9D 0.9800 . ?
C10 H10C 0.9800 . ?
C10 H10D 0.9800 . ?
C11 C12 1.498(13) . ?
C11 H11A 0.9800 . ?
C11 H11B 0.9800 . ?
C12 H12C 0.9800 . ?
C12 H12D 0.9800 . ?
C13 C14 1.465(14) . ?
C13 H13A 0.9800 . ?
C13 H13B 0.9800 . ?
C14 H14A 0.9800 . ?
C14 H14B 0.9800 . ?
C15 C16 1.480(11) . ?
C15 H15A 0.9800 . ?
C15 H15B 0.9800 . ?
C16 H16A 0.9800 . ?
C16 H16B 0.9800 . ?

loop_
_geom_hbond_atom_site_label_D
_geom_hbond_atom_site_label_H
_geom_hbond_atom_site_label_A
_geom_hbond_distance_DH
_geom_hbond_distance_HA
_geom_hbond_distance_DA
_geom_hbond_angle_DHA
_geom_hbond_site_symmetry_A
N1 H1A Se2 0.91 2.85 3.757(7) 173.9 1_455
N2 H2 Se1 0.92 2.88 3.798(8) 173.3 2_755
N3 H3B Se2 0.91 2.95 3.732(7) 144.5 .
N4 H4A Se2 0.91 2.77 3.655(6) 165.8 1_455
N4 H4B Se1 0.91 2.93 3.837(7) 172.4 2_755
N5 H5 Se1 0.92 2.77 3.434(6) 129.9 .
N6 H6A Se2 0.91 2.88 3.739(6) 157.9 .
N6 H6B Se6 0.91 2.87 3.740(7) 160.4 .
N7 H7A Se6 0.91 2.60 3.468(6) 159.5 2_766
N7 H7B Se7 0.91 2.76 3.618(6) 156.7 .
N8 H8 Se4 0.92 2.72 3.570(6) 153.5 2_666
N9 H9A Se3 0.91 2.83 3.433(8) 124.9 2_756
N10 H10A Se6 0.91 2.78 3.572(7) 146.5 2_766
N10 H10B Se5 0.91 3.06 3.774(7) 136.6 2_766
N12 H12A Se7 0.91 2.71 3.285(6) 121.9 2_666
N12 H12B Se4 0.91 2.98 3.887(6) 173.0 .

loop_
_geom_torsion_atom_site_label_1
_geom_torsion_atom_site_label_2
_geom_torsion_atom_site_label_3
_geom_torsion_atom_site_label_4
_geom_torsion
_geom_torsion_site_symmetry_1
_geom_torsion_site_symmetry_2
_geom_torsion_site_symmetry_3
_geom_torsion_site_symmetry_4
_geom_torsion_publ_flag
Se2 Sn1 Se1 Nd1 36.54(5) . . . . ?
Se3 Sn1 Se1 Nd1 168.54(3) . . . . ?
Se3 Sn1 Se1 Nd1 -88.25(4) 2_855 . . . ?
Se2 Sn1 Se3 Sn1 -112.12(4) . . . 2_855 ?
Se1 Sn1 Se3 Sn1 114.08(4) . . . 2_855 ?
Se3 Sn1 Se3 Sn1 0.0 2_855 . . 2_855 ?
Se5 Sn2 Se4 Nd1 21.08(3) . . . . ?
Se6 Sn2 Se4 Nd1 -98.93(3) . . . . ?
Se7 Sn2 Se4 Nd1 137.63(3) . . . . ?
Se4 Sn2 Se5 Nd1 -21.55(3) . . . . ?
Se6 Sn2 Se5 Nd1 95.94(4) . . . . ?
Se7 Sn2 Se5 Nd1 -147.10(3) . . . . ?
Se5 Sn2 Se6 Nd2 158.93(3) . . . . ?
Se4 Sn2 Se6 Nd2 -85.24(4) . . . . ?
Se7 Sn2 Se6 Nd2 44.13(4) . . . . ?
Se5 Sn2 Se7 Se8 -178.00(3) . . . . ?
Se4 Sn2 Se7 Se8 64.99(4) . . . . ?
Se6 Sn2 Se7 Se8 -58.45(3) . . . . ?
Se5 Sn2 Se7 Nd2 127.54(4) . . . 2_666 ?
Se4 Sn2 Se7 Nd2 10.54(5) . . . 2_666 ?
Se6 Sn2 Se7 Nd2 -112.91(4) . . . 2_666 ?
Sn2 Se7 Se8 Se7 -103(100) . . . 2_666 ?
Nd2 Se7 Se8 Se7 23(100) 2_666 . . 2_666 ?
Sn2 Se7 Se8 Nd2 53.42(3) . . . . ?
Nd2 Se7 Se8 Nd2 180.0 2_666 . . . ?
Sn2 Se7 Se8 Nd2 -126.58(3) . . . 2_666 ?
Sn2 Se5 Nd1 N5 -36.36(19) . . . . ?
Sn2 Se5 Nd1 N1 85.17(15) . . . . ?
Sn2 Se5 Nd1 N4 76.4(3) . . . . ?
Sn2 Se5 Nd1 N6 -70.58(14) . . . . ?
Sn2 Se5 Nd1 N3 -148.44(19) . . . . ?
Sn2 Se5 Nd1 N2 149.37(15) . . . . ?
Sn2 Se5 Nd1 Se4 16.17(2) . . . . ?
Sn2 Se5 Nd1 Se1 -141.86(3) . . . . ?
Sn2 Se4 Nd1 N5 127.14(14) . . . . ?
Sn2 Se4 Nd1 N1 -96.48(19) . . . . ?
Sn2 Se4 Nd1 N4 -168.13(15) . . . . ?
Sn2 Se4 Nd1 N6 62.67(18) . . . . ?
Sn2 Se4 Nd1 N3 4.6(3) . . . . ?
Sn2 Se4 Nd1 N2 -94.9(2) . . . . ?
Sn2 Se4 Nd1 Se5 -16.19(2) . . . . ?
Sn2 Se4 Nd1 Se1 139.03(4) . . . . ?
Sn1 Se1 Nd1 N5 -111.52(15) . . . . ?
Sn1 Se1 Nd1 N1 133.4(2) . . . . ?
Sn1 Se1 Nd1 N4 178.75(16) . . . . ?
Sn1 Se1 Nd1 N6 -48.45(16) . . . . ?
Sn1 Se1 Nd1 N3 25.73(18) . . . . ?
Sn1 Se1 Nd1 N2 94.65(18) . . . . ?
Sn1 Se1 Nd1 Se5 19.51(5) . . . . ?
Sn1 Se1 Nd1 Se4 -123.89(4) . . . . ?
Se7 Se8 Nd2 N7 -139.32(15) 2_666 . . . ?
Se7 Se8 Nd2 N7 40.68(15) . . . . ?
Nd2 Se8 Nd2 N7 118(100) 2_666 . . . ?
Se7 Se8 Nd2 N8 -75.48(14) 2_666 . . . ?
Se7 Se8 Nd2 N8 104.52(14) . . . . ?
Nd2 Se8 Nd2 N8 -178(100) 2_666 . . . ?
Se7 Se8 Nd2 N10 -144.3(3) 2_666 . . . ?
Se7 Se8 Nd2 N10 35.7(3) . . . . ?
Nd2 Se8 Nd2 N10 113(100) 2_666 . . . ?
Se7 Se8 Nd2 N11 85.9(2) 2_666 . . . ?
Se7 Se8 Nd2 N11 -94.1(2) . . . . ?
Nd2 Se8 Nd2 N11 -16(100) 2_666 . . . ?
Se7 Se8 Nd2 N12 73.71(14) 2_666 . . . ?
Se7 Se8 Nd2 N12 -106.29(14) . . . . ?
Nd2 Se8 Nd2 N12 -29(100) 2_666 . . . ?
Se7 Se8 Nd2 N9 -14.9(2) 2_666 . . . ?
Se7 Se8 Nd2 N9 165.1(2) . . . . ?
Nd2 Se8 Nd2 N9 -117(100) 2_666 . . . ?
Se7 Se8 Nd2 Se6 151.12(3) 2_666 . . . ?
Se7 Se8 Nd2 Se6 -28.88(3) . . . . ?
Nd2 Se8 Nd2 Se6 49(100) 2_666 . . . ?
Se7 Se8 Nd2 Se7 180.0 . . . 2_666 ?
Nd2 Se8 Nd2 Se7 -102(100) 2_666 . . 2_666 ?
Sn2 Se6 Nd2 N7 -80.18(14) . . . . ?
Sn2 Se6 Nd2 N8 -96.22(18) . . . . ?
Sn2 Se6 Nd2 N10 -160.37(18) . . . . ?
Sn2 Se6 Nd2 N11 133.04(16) . . . . ?
Sn2 Se6 Nd2 N12 66.76(14) . . . . ?
Sn2 Se6 Nd2 N9 151.1(3) . . . . ?
Sn2 Se6 Nd2 Se8 -7.42(3) . . . . ?
Sn2 Se6 Nd2 Se7 22.93(5) . . . 2_666 ?
N5 Nd1 N1 C1 -122.6(7) . . . . ?
N4 Nd1 N1 C1 -80.2(7) . . . . ?
N6 Nd1 N1 C1 148.0(6) . . . . ?
N3 Nd1 N1 C1 51.9(7) . . . . ?
N2 Nd1 N1 C1 6.4(6) . . . . ?
Se5 Nd1 N1 C1 104.8(7) . . . . ?
Se4 Nd1 N1 C1 -174.9(7) . . . . ?
Se1 Nd1 N1 C1 -35.2(7) . . . . ?
N5 Nd1 N2 C2 136.2(6) . . . . ?
N1 Nd1 N2 C2 23.8(6) . . . . ?
N4 Nd1 N2 C2 98.6(6) . . . . ?
N6 Nd1 N2 C2 -122.6(6) . . . . ?
N3 Nd1 N2 C2 -110.8(7) . . . . ?
Se5 Nd1 N2 C2 -49.6(6) . . . . ?
Se4 Nd1 N2 C2 22.2(7) . . . . ?
Se1 Nd1 N2 C2 171.5(7) . . . . ?
N5 Nd1 N2 C3 -98.6(7) . . . . ?
N1 Nd1 N2 C3 148.9(7) . . . . ?
N4 Nd1 N2 C3 -136.2(6) . . . . ?
N6 Nd1 N2 C3 2.6(8) . . . . ?
N3 Nd1 N2 C3 14.4(6) . . . . ?
Se5 Nd1 N2 C3 75.5(6) . . . . ?
Se4 Nd1 N2 C3 147.3(5) . . . . ?
Se1 Nd1 N2 C3 -63.3(6) . . . . ?
N5 Nd1 N3 C4 144.3(6) . . . . ?
N1 Nd1 N3 C4 -30.2(7) . . . . ?
N4 Nd1 N3 C4 58.3(7) . . . . ?
N6 Nd1 N3 C4 -172.8(7) . . . . ?
N2 Nd1 N3 C4 15.2(6) . . . . ?
Se5 Nd1 N3 C4 -89.0(6) . . . . ?
Se4 Nd1 N3 C4 -111.4(6) . . . . ?
Se1 Nd1 N3 C4 95.7(6) . . . . ?
N5 Nd1 N4 C5 -8.6(5) . . . . ?
N1 Nd1 N4 C5 -149.7(6) . . . . ?
N6 Nd1 N4 C5 -3.6(6) . . . . ?
N3 Nd1 N4 C5 103.6(6) . . . . ?
N2 Nd1 N4 C5 142.9(6) . . . . ?
Se5 Nd1 N4 C5 -140.8(4) . . . . ?
Se4 Nd1 N4 C5 -83.4(5) . . . . ?
Se1 Nd1 N4 C5 65.7(5) . . . . ?
N1 Nd1 N5 C6 24.1(6) . . . . ?
N4 Nd1 N5 C6 -21.1(5) . . . . ?
N6 Nd1 N5 C6 163.3(6) . . . . ?
N3 Nd1 N5 C6 -149.9(5) . . . . ?
N2 Nd1 N5 C6 -62.6(6) . . . . ?
Se5 Nd1 N5 C6 125.5(5) . . . . ?
Se4 Nd1 N5 C6 72.8(5) . . . . ?
Se1 Nd1 N5 C6 -99.5(5) . . . . ?
N1 Nd1 N5 C7 -112.0(5) . . . . ?
N4 Nd1 N5 C7 -157.1(6) . . . . ?
N6 Nd1 N5 C7 27.2(5) . . . . ?
N3 Nd1 N5 C7 74.0(6) . . . . ?
N2 Nd1 N5 C7 161.4(5) . . . . ?
Se5 Nd1 N5 C7 -10.6(6) . . . . ?
Se4 Nd1 N5 C7 -63.3(5) . . . . ?
Se1 Nd1 N5 C7 124.5(5) . . . . ?
N5 Nd1 N6 C8 -1.0(5) . . . . ?
N1 Nd1 N6 C8 109.2(6) . . . . ?
N4 Nd1 N6 C8 -6.0(7) . . . . ?
N3 Nd1 N6 C8 -141.4(6) . . . . ?
N2 Nd1 N6 C8 -130.2(6) . . . . ?
Se5 Nd1 N6 C8 151.9(6) . . . . ?
Se4 Nd1 N6 C8 75.3(5) . . . . ?
Se1 Nd1 N6 C8 -68.4(5) . . . . ?
N8 Nd2 N7 C9 -15.9(5) . . . . ?
N10 Nd2 N7 C9 -99.9(5) . . . . ?
N11 Nd2 N7 C9 -137.7(5) . . . . ?
N12 Nd2 N7 C9 129.3(5) . . . . ?
N9 Nd2 N7 C9 -36.1(6) . . . . ?
Se8 Nd2 N7 C9 82.6(5) . . . . ?
Se6 Nd2 N7 C9 176.9(5) . . . . ?
Se7 Nd2 N7 C9 49.1(5) 2_666 . . . ?
N7 Nd2 N8 C11 -145.6(5) . . . . ?
N10 Nd2 N8 C11 -64.8(5) . . . . ?
N11 Nd2 N8 C11 -20.4(6) . . . . ?
N12 Nd2 N8 C11 81.7(6) . . . . ?
N9 Nd2 N8 C11 16.9(5) . . . . ?
Se8 Nd2 N8 C11 143.3(5) . . . . ?
Se6 Nd2 N8 C11 -129.0(4) . . . . ?
Se7 Nd2 N8 C11 92.8(5) 2_666 . . . ?
N7 Nd2 N8 C10 -15.1(5) . . . . ?
N10 Nd2 N8 C10 65.7(5) . . . . ?
N11 Nd2 N8 C10 110.0(5) . . . . ?
N12 Nd2 N8 C10 -147.9(5) . . . . ?
N9 Nd2 N8 C10 147.4(5) . . . . ?
Se8 Nd2 N8 C10 -86.3(5) . . . . ?
Se6 Nd2 N8 C10 1.5(6) . . . . ?
Se7 Nd2 N8 C10 -136.8(5) 2_666 . . . ?
N7 Nd2 N9 C12 33.9(7) . . . . ?
N8 Nd2 N9 C12 13.7(5) . . . . ?
N10 Nd2 N9 C12 97.3(6) . . . . ?
N11 Nd2 N9 C12 164.4(6) . . . . ?
N12 Nd2 N9 C12 -135.6(6) . . . . ?
Se8 Nd2 N9 C12 -59.7(6) . . . . ?
Se6 Nd2 N9 C12 146.2(5) . . . . ?
Se7 Nd2 N9 C12 -71.9(6) 2_666 . . . ?
N7 Nd2 N10 C13 -156.0(6) . . . . ?
N8 Nd2 N10 C13 137.3(6) . . . . ?
N11 Nd2 N10 C13 -6.1(5) . . . . ?
N12 Nd2 N10 C13 -19.6(6) . . . . ?
N9 Nd2 N10 C13 70.5(6) . . . . ?
Se8 Nd2 N10 C13 -151.1(5) . . . . ?
Se6 Nd2 N10 C13 -84.4(6) . . . . ?
Se7 Nd2 N10 C13 90.8(6) 2_666 . . . ?
N7 Nd2 N11 C15 -110.1(6) . . . . ?
N8 Nd2 N11 C15 159.3(6) . . . . ?
N10 Nd2 N11 C15 -151.4(6) . . . . ?
N12 Nd2 N11 C15 16.8(6) . . . . ?
N9 Nd2 N11 C15 124.0(6) . . . . ?
Se8 Nd2 N11 C15 3.8(7) . . . . ?
Se6 Nd2 N11 C15 -66.2(6) . . . . ?
Se7 Nd2 N11 C15 63.1(6) 2_666 . . . ?
N7 Nd2 N11 C14 19.3(7) . . . . ?
N8 Nd2 N11 C14 -71.3(6) . . . . ?
N10 Nd2 N11 C14 -22.0(5) . . . . ?
N12 Nd2 N11 C14 146.2(6) . . . . ?
N9 Nd2 N11 C14 -106.6(6) . . . . ?
Se8 Nd2 N11 C14 133.2(5) . . . . ?
Se6 Nd2 N11 C14 63.2(5) . . . . ?
Se7 Nd2 N11 C14 -167.5(5) 2_666 . . . ?
N7 Nd2 N12 C16 135.6(5) . . . . ?
N8 Nd2 N12 C16 -112.0(6) . . . . ?
N10 Nd2 N12 C16 24.6(7) . . . . ?
N11 Nd2 N12 C16 11.0(5) . . . . ?
N9 Nd2 N12 C16 -56.0(6) . . . . ?
Se8 Nd2 N12 C16 -178.1(6) . . . . ?
Se6 Nd2 N12 C16 90.3(6) . . . . ?
Se7 Nd2 N12 C16 -123.8(6) 2_666 . . . ?
Nd1 N1 C1 C2 -36.1(11) . . . . ?
C3 N2 C2 C1 -179.0(8) . . . . ?
Nd1 N2 C2 C1 -53.6(9) . . . . ?
N1 C1 C2 N2 60.5(12) . . . . ?
C2 N2 C3 C4 81.0(10) . . . . ?
Nd1 N2 C3 C4 -43.1(10) . . . . ?
Nd1 N3 C4 C3 -43.6(9) . . . . ?
N2 C3 C4 N3 58.0(11) . . . . ?
Nd1 N4 C5 C6 36.0(8) . . . . ?
C7 N5 C6 C5 -175.8(8) . . . . ?
Nd1 N5 C6 C5 47.4(9) . . . . ?
N4 C5 C6 N5 -53.8(9) . . . . ?
C6 N5 C7 C8 172.4(8) . . . . ?
Nd1 N5 C7 C8 -50.7(8) . . . . ?
Nd1 N6 C8 C7 -24.0(9) . . . . ?
N5 C7 C8 N6 47.4(10) . . . . ?
Nd2 N7 C9 C10 44.6(7) . . . . ?
N7 C9 C10 N8 -59.2(8) . . . . ?
C11 N8 C10 C9 176.3(7) . . . . ?
Nd2 N8 C10 C9 45.6(7) . . . . ?
C10 N8 C11 C12 -175.9(7) . . . . ?
Nd2 N8 C11 C12 -45.9(8) . . . . ?
Nd2 N9 C12 C11 -42.7(8) . . . . ?
N8 C11 C12 N9 59.1(9) . . . . ?
Nd2 N10 C13 C14 34.3(10) . . . . ?
N10 C13 C14 N11 -55.6(11) . . . . ?
C15 N11 C14 C13 -179.8(8) . . . . ?
Nd2 N11 C14 C13 49.3(9) . . . . ?
C14 N11 C15 C16 -172.9(8) . . . . ?
Nd2 N11 C15 C16 -43.1(10) . . . . ?
Nd2 N12 C16 C15 -37.2(9) . . . . ?
N11 C15 C16 N12 53.1(11) . . . . ?
